data_4321285
loop_
_publ_author_name
'William Levason'
'Simon D. Orchard'
'Gillian Reid'

_publ_contact_author_address
;

   Department of Chemistry

   University of Southampton

   Highfield

   Southampton

   SO17 1BJ

   UK

;
_publ_contact_author_email ' gr@soton.ac.uk '
_publ_contact_author_fax ' 01703 593781 '
_publ_contact_author_name ' Dr G. Reid'
_publ_contact_author_phone ' 01703 593609 '
_publ_section_title
;
 Synthesis, Spectroscopic, and Structural Studies on Transition Metal
 Complexes Involving Homoleptic Tripodal Selenoether and Telluroether
 Coordination
;
_journal_name_full 'Inorganic Chemistry'
_journal_page_first 3853
_journal_page_last 3859
_journal_paper_doi 10.1021/ic991330r
_journal_volume 39
_journal_year 2000
_chemical_formula_moiety '[Ag{MeC(CH2SeMe)3}]CF3SO3'
_chemical_formula_sum 'C9 H18 Ag F3 O3 S Se3'
_chemical_formula_weight 608.04
_space_group_IT_number 14
_symmetry_cell_setting monoclinic
_symmetry_Int_Tables_number 14
_symmetry_space_group_name_Hall '-P 2yn'
_symmetry_space_group_name_H-M 'P 1 21/n 1'
_audit_creation_date 1999-11-02
_audit_creation_method 'by teXsan v1.8'
_audit_update_record
;

?

;
_cell_angle_alpha 90
_cell_angle_beta 93.86(2)
_cell_angle_gamma 90
_cell_formula_units_Z 4
_cell_length_a 8.120(2)
_cell_length_b 15.374(3)
_cell_length_c 14.071(2)
_cell_measurement_reflns_used 25
_cell_measurement_temperature 150.0(1)
_cell_measurement_theta_max 19.3
_cell_measurement_theta_min 13.3
_cell_volume 1752.6(6)
_computing_cell_refinement 'MSC/AFC Diffractometer Control'
_computing_data_collection 'MSC/AFC Diffractometer Control'
_computing_data_reduction 'teXsan (MSC, 1992-1997)'
_computing_publication_material 'teXsan (MSC, 1992-1997)'
_computing_structure_refinement 'teXsan (MSC, 1992-1997)'
_computing_structure_solution
;

SIR92 (Altomare, et. al. 1993)

;
_diffrn_ambient_temperature 150.0(1)
_diffrn_measurement_device_type 'Rigaku AFC7S'
_diffrn_measurement_method \w-2\q
_diffrn_orient_matrix_UB_11 -0.05348
_diffrn_orient_matrix_UB_12 0.05137
_diffrn_orient_matrix_UB_13 -0.03294
_diffrn_orient_matrix_UB_21 -0.06679
_diffrn_orient_matrix_UB_22 -0.03989
_diffrn_orient_matrix_UB_23 -0.04350
_diffrn_orient_matrix_UB_31 -0.08898
_diffrn_orient_matrix_UB_32 -0.00094
_diffrn_orient_matrix_UB_33 0.04579
_diffrn_radiation_detector 'scintillation counter'
_diffrn_radiation_monochromator graphite
_diffrn_radiation_source 'X-ray tube'
_diffrn_radiation_type 'Mo K\a'
_diffrn_radiation_wavelength 0.71073
_diffrn_reflns_av_R_equivalents 0.02130
_diffrn_reflns_limit_h_max 9
_diffrn_reflns_limit_h_min 0
_diffrn_reflns_limit_k_max 18
_diffrn_reflns_limit_k_min 0
_diffrn_reflns_limit_l_max 16
_diffrn_reflns_limit_l_min -16
_diffrn_reflns_number 3465
_diffrn_reflns_reduction_process 'Lp corrections applied'
_diffrn_reflns_theta_max 25.06
_diffrn_reflns_theta_min 2.52
_diffrn_standards_decay_% 0.38
_diffrn_standards_interval_count 150
_diffrn_standards_number 3
_exptl_absorpt_coefficient_mu 7.527
_exptl_absorpt_correction_T_max 1.000
_exptl_absorpt_correction_T_min 0.647
_exptl_absorpt_correction_type psi-scan
_exptl_absorpt_process_details
;

(North,Phillips & Matthews, 1968)

;
_exptl_crystal_colour colorless
_exptl_crystal_density_diffrn 2.304
_exptl_crystal_density_meas ?
_exptl_crystal_description block
_exptl_crystal_F_000 1152.00
_exptl_crystal_size_max 0.40
_exptl_crystal_size_mid 0.20
_exptl_crystal_size_min 0.20
_refine_diff_density_max 1.60
_refine_diff_density_min -1.26
_refine_ls_abs_structure_details -
_refine_ls_abs_structure_Flack -
_refine_ls_extinction_coef -
_refine_ls_extinction_method none
_refine_ls_goodness_of_fit_ref 2.290
_refine_ls_hydrogen_treatment noref
_refine_ls_matrix_type full
_refine_ls_number_constraints 0
_refine_ls_number_parameters 181
_refine_ls_number_reflns 2288
_refine_ls_number_restraints 0
_refine_ls_R_factor_gt 0.0462
_refine_ls_shift/su_max 0.0060
_refine_ls_shift/su_mean 0.0000
_refine_ls_structure_factor_coef F
_refine_ls_weighting_details 'w = 1/[\s^2^(Fo) + 0.00009|Fo|^2^]'
_refine_ls_weighting_scheme sigma
_refine_ls_wR_factor_ref 0.0602
_reflns_number_gt 2288
_reflns_number_total 3228
_reflns_threshold_expression I>2.00\s(I)
_cod_data_source_file ic991330r_2.cif
_cod_data_source_block agtripod_[Ag(MeSetripod)]CF3SO3
_cod_depositor_comments
;
The following automatic conversions were performed:

'_exptl_crystal_density_meas' value 'not measured' was changed to '?'
- the value is perceived as not measured.

Automatic conversion script
Id: cif_fix_values 3008 2015-01-20 13:52:24Z robertas 
;
_cod_original_cell_volume 1752.6(7)
_cod_original_sg_symbol_H-M 'P 21/n '
_cod_original_formula_sum 'C9 H18 Ag F3 O3 S Se3 '
_cod_database_code 4321285

loop_
_symmetry_equiv_pos_as_xyz
'   +x,   +y,   +z'
1/2-x,1/2+y,1/2-z
'   -x,   -y,   -z'
1/2+x,1/2-y,1/2+z

loop_
_atom_site_label
_atom_site_fract_x
_atom_site_fract_y
_atom_site_fract_z
_atom_site_U_iso_or_equiv
_atom_site_occupancy
_atom_site_refinement_flags
_atom_site_adp_type
_atom_site_calc_flag
_atom_site_calc_attached_atom
Ag(1) -0.2731(1) 0.33529(6) 0.27819(6) 0.0339(2) 1.000 . Uani d ?
Se(1) -0.0895(1) 0.39006(7) 0.41924(7) 0.0260(3) 1.000 . Uani d ?
Se(2) 0.3122(1) 0.17892(7) 0.59827(8) 0.0306(3) 1.000 . Uani d ?
Se(3) -0.0711(1) 0.22423(8) 0.74075(7) 0.0282(3) 1.000 . Uani d ?
S(1) -0.0745(4) 0.0714(2) 0.2570(2) 0.0348(8) 1.000 . Uani d ?
F(1) -0.1569(8) 0.0856(5) 0.0757(4) 0.047(2) 1.000 . Uani d ?
F(2) 0.096(1) 0.1125(6) 0.1126(6) 0.066(3) 1.000 . Uani d ?
F(3) 0.0106(9) -0.0192(5) 0.1103(5) 0.052(2) 1.000 . Uani d ?
O(1) -0.112(1) 0.1609(6) 0.2682(6) 0.070(3) 1.000 . Uani d ?
O(2) -0.213(1) 0.0135(6) 0.2616(6) 0.059(3) 1.000 . Uani d ?
O(3) 0.075(1) 0.0416(8) 0.3079(7) 0.073(4) 1.000 . Uani d ?
C(1) -0.199(1) 0.2009(8) 0.5073(7) 0.036(3) 1.000 . Uani d ?
C(2) -0.025(1) 0.2319(7) 0.5347(6) 0.023(3) 1.000 . Uani d ?
C(3) 0.045(1) 0.2870(7) 0.4543(7) 0.028(3) 1.000 . Uani d ?
C(4) 0.088(2) 0.1521(7) 0.5471(7) 0.033(3) 1.000 . Uani d ?
C(5) -0.021(1) 0.2883(6) 0.6256(6) 0.020(3) 1.000 . Uani d ?
C(6) 0.077(1) 0.4484(8) 0.3503(9) 0.040(3) 1.000 . Uani d ?
C(7) 0.406(2) 0.0658(9) 0.5692(9) 0.056(4) 1.000 . Uani d ?
C(8) -0.071(1) 0.3279(8) 0.8228(7) 0.040(3) 1.000 . Uani d ?
C(9) -0.026(1) 0.0613(8) 0.1328(8) 0.036(3) 1.000 . Uani d ?
H(1) -0.2724 0.2499 0.4997 0.043 1.000 . Uiso c ?
H(2) -0.2024 0.1692 0.4499 0.043 1.000 . Uiso c ?
H(3) -0.2376 0.1648 0.5568 0.043 1.000 . Uiso c ?
H(4) 0.1552 0.3058 0.4749 0.034 1.000 . Uiso c ?
H(5) 0.0538 0.2513 0.3988 0.034 1.000 . Uiso c ?
H(6) 0.0943 0.1248 0.4866 0.039 1.000 . Uiso c ?
H(7) 0.0401 0.1119 0.5893 0.039 1.000 . Uiso c ?
H(8) 0.0846 0.3137 0.6355 0.025 1.000 . Uiso c ?
H(9) -0.1017 0.3341 0.6159 0.025 1.000 . Uiso c ?
H(10) 0.0365 0.5030 0.3250 0.047 1.000 . Uiso c ?
H(11) 0.1085 0.4136 0.2978 0.047 1.000 . Uiso c ?
H(12) 0.1741 0.4598 0.3908 0.047 1.000 . Uiso c ?
H(13) 0.3952 0.0539 0.5028 0.068 1.000 . Uiso c ?
H(14) 0.5216 0.0636 0.5898 0.068 1.000 . Uiso c ?
H(15) 0.3520 0.0199 0.6019 0.068 1.000 . Uiso c ?
H(16) -0.1528 0.3686 0.7989 0.048 1.000 . Uiso c ?
H(17) 0.0350 0.3567 0.8233 0.048 1.000 . Uiso c ?
H(18) -0.0911 0.3128 0.8860 0.048 1.000 . Uiso c ?

loop_
_atom_site_aniso_label
_atom_site_aniso_U_11
_atom_site_aniso_U_22
_atom_site_aniso_U_33
_atom_site_aniso_U_12
_atom_site_aniso_U_13
_atom_site_aniso_U_23
Ag(1) 0.0433(5) 0.0346(5) 0.0223(4) -0.0106(4) -0.0095(4) 0.0021(4)
Se(1) 0.0347(6) 0.0219(6) 0.0202(5) 0.0014(5) -0.0070(4) -0.0012(4)
Se(2) 0.0406(7) 0.0257(6) 0.0262(5) 0.0109(5) 0.0058(5) 0.0034(5)
Se(3) 0.0328(6) 0.0324(6) 0.0194(5) 0.0021(5) 0.0007(4) 0.0025(5)
S(1) 0.052(2) 0.028(2) 0.024(1) -0.008(1) -0.002(1) -0.004(1)
F(1) 0.054(4) 0.054(5) 0.032(4) 0.019(4) -0.010(3) -0.001(3)
F(2) 0.069(5) 0.069(6) 0.063(5) -0.019(5) 0.018(4) 0.012(4)
F(3) 0.070(5) 0.041(5) 0.046(4) 0.012(4) 0.009(4) -0.007(3)
O(1) 0.14(1) 0.028(5) 0.038(5) -0.006(6) -0.001(6) -0.009(4)
O(2) 0.066(6) 0.064(7) 0.049(5) -0.026(5) 0.020(5) -0.019(5)
O(3) 0.059(6) 0.11(1) 0.047(6) -0.004(6) -0.017(5) 0.015(6)
C(1) 0.043(7) 0.040(7) 0.025(6) -0.008(6) -0.005(5) 0.000(5)
C(2) 0.031(6) 0.026(6) 0.011(4) 0.000(5) -0.002(4) -0.001(4)
C(3) 0.036(6) 0.028(6) 0.018(5) 0.010(5) -0.009(4) 0.002(5)
C(4) 0.067(8) 0.014(5) 0.019(5) -0.003(5) 0.007(5) -0.002(4)
C(5) 0.027(5) 0.018(5) 0.016(5) 0.007(4) 0.003(4) 0.002(4)
C(6) 0.040(7) 0.033(7) 0.045(7) -0.005(6) -0.005(5) 0.019(6)
C(7) 0.09(1) 0.035(8) 0.045(8) 0.029(8) 0.022(7) 0.003(6)
C(8) 0.051(7) 0.049(8) 0.019(5) 0.012(6) 0.000(5) -0.010(5)
C(9) 0.033(6) 0.038(7) 0.037(6) -0.004(6) -0.003(5) -0.002(6)

loop_
_atom_type_symbol
_atom_type_oxidation_number
_atom_type_number_in_cell
_atom_type_scat_dispersion_real
_atom_type_scat_dispersion_imag
_atom_type_scat_source
C 0 36 0.002 0.002
;International Tables for Crystallography

(1992, Vol. C, Tables 4.2.6.8 and 6.1.1.1)

;
H 0 72 0.000 0.000
;International Tables for Crystallography

(1992, Vol. C, Table 6.1.1.2)

;
Se 0 12 -0.178 2.223
;International Tables for Crystallography

(1992, Vol. C, Tables 4.2.6.8 and 6.1.1.1)

;
Ag 0 4 -1.085 1.101
;International Tables for Crystallography

(1992, Vol. C, Tables 4.2.6.8 and 6.1.1.1)

;
F 0 12 0.014 0.010
;International Tables for Crystallography

(1992, Vol. C, Tables 4.2.6.8 and 6.1.1.1)

;
O 0 12 0.008 0.006
;International Tables for Crystallography

(1992, Vol. C, Tables 4.2.6.8 and 6.1.1.1)

;
S 0 4 0.110 0.124
;International Tables for Crystallography

(1992, Vol. C, Tables 4.2.6.8 and 6.1.1.1)

;

loop_
_geom_angle_atom_site_label_1
_geom_angle_atom_site_label_2
_geom_angle_atom_site_label_3
_geom_angle
_geom_angle_site_symmetry_1
_geom_angle_site_symmetry_2
_geom_angle_site_symmetry_3
_geom_angle_publ_flag
Se(1) Ag(1) Se(2) 126.09(5) . . 4_454 yes
Se(1) Ag(1) Se(3) 139.55(5) . . 4_454 yes
Se(2) Ag(1) Se(3) 94.36(4) 4_454 . 4_454 yes
Ag(1) Se(1) C(3) 102.5(3) . . . yes
Ag(1) Se(1) C(6) 98.9(4) . . . yes
C(3) Se(1) C(6) 95.9(5) . . . yes
Ag(1) Se(2) C(4) 92.1(3) 4 . . yes
Ag(1) Se(2) C(7) 104.8(4) 4 . . yes
C(4) Se(2) C(7) 95.9(6) . . . yes
Ag(1) Se(3) C(5) 95.9(3) 4 . . yes
Ag(1) Se(3) C(8) 101.7(3) 4 . . yes
C(5) Se(3) C(8) 94.9(5) . . . yes
O(1) S(1) O(2) 114.9(7) . . . yes
O(1) S(1) O(3) 115.5(7) . . . yes
O(1) S(1) C(9) 104.5(6) . . . yes
O(2) S(1) O(3) 114.5(6) . . . yes
O(2) S(1) C(9) 102.2(5) . . . yes
O(3) S(1) C(9) 102.6(6) . . . yes
C(2) C(1) H(1) 110.0 . . . no
C(2) C(1) H(2) 110.7 . . . no
C(2) C(1) H(3) 110.1 . . . no
H(1) C(1) H(2) 109.0 . . . no
H(1) C(1) H(3) 107.7 . . . no
H(2) C(1) H(3) 109.4 . . . no
C(1) C(2) C(3) 111.6(7) . . . yes
C(1) C(2) C(4) 108.3(9) . . . yes
C(1) C(2) C(5) 110.6(8) . . . yes
C(3) C(2) C(4) 106.0(8) . . . yes
C(3) C(2) C(5) 108.1(8) . . . yes
C(4) C(2) C(5) 112.2(8) . . . yes
Se(1) C(3) C(2) 113.3(7) . . . yes
Se(1) C(3) H(4) 108.8 . . . no
Se(1) C(3) H(5) 108.9 . . . no
C(2) C(3) H(4) 108.8 . . . no
C(2) C(3) H(5) 109.3 . . . no
H(4) C(3) H(5) 107.6 . . . no
Se(2) C(4) C(2) 113.9(7) . . . yes
Se(2) C(4) H(6) 108.2 . . . no
Se(2) C(4) H(7) 108.1 . . . no
C(2) C(4) H(6) 108.7 . . . no
C(2) C(4) H(7) 109.1 . . . no
H(6) C(4) H(7) 108.7 . . . no
Se(3) C(5) C(2) 114.1(7) . . . yes
Se(3) C(5) H(8) 108.8 . . . no
Se(3) C(5) H(9) 107.8 . . . no
C(2) C(5) H(8) 108.7 . . . no
C(2) C(5) H(9) 108.5 . . . no
H(8) C(5) H(9) 108.8 . . . no
Se(1) C(6) H(10) 110.7 . . . no
Se(1) C(6) H(11) 110.9 . . . no
Se(1) C(6) H(12) 111.1 . . . no
H(10) C(6) H(11) 107.7 . . . no
H(10) C(6) H(12) 108.0 . . . no
H(11) C(6) H(12) 108.3 . . . no
Se(2) C(7) H(13) 111.4 . . . no
Se(2) C(7) H(14) 110.8 . . . no
Se(2) C(7) H(15) 110.7 . . . no
H(13) C(7) H(14) 108.4 . . . no
H(13) C(7) H(15) 108.1 . . . no
H(14) C(7) H(15) 107.2 . . . no
Se(3) C(8) H(16) 110.6 . . . no
Se(3) C(8) H(17) 109.9 . . . no
Se(3) C(8) H(18) 111.2 . . . no
H(16) C(8) H(17) 107.4 . . . no
H(16) C(8) H(18) 109.4 . . . no
H(17) C(8) H(18) 108.4 . . . no
S(1) C(9) F(1) 109.5(8) . . . yes
S(1) C(9) F(2) 111.9(8) . . . yes
S(1) C(9) F(3) 112.1(8) . . . yes
F(1) C(9) F(2) 106(1) . . . yes
F(1) C(9) F(3) 107.4(9) . . . yes
F(2) C(9) F(3) 109(1) . . . yes

loop_
_geom_bond_atom_site_label_1
_geom_bond_atom_site_label_2
_geom_bond_distance
_geom_bond_site_symmetry_1
_geom_bond_site_symmetry_2
_geom_bond_publ_flag
Ag(1) Se(1) 2.544(1) . . yes
Ag(1) Se(2) 2.678(1) . 4_454 yes
Ag(1) Se(3) 2.607(2) . 4_454 yes
Se(1) C(3) 1.97(1) . . yes
Se(1) C(6) 1.94(1) . . yes
Se(2) C(4) 1.96(1) . . yes
Se(2) C(7) 1.95(1) . . yes
Se(3) C(5) 1.963(9) . . yes
Se(3) C(8) 1.97(1) . . yes
S(1) O(1) 1.419(9) . . yes
S(1) O(2) 1.439(9) . . yes
S(1) O(3) 1.443(9) . . yes
S(1) C(9) 1.83(1) . . yes
F(1) C(9) 1.34(1) . . yes
F(2) C(9) 1.31(1) . . yes
F(3) C(9) 1.32(1) . . yes
C(1) C(2) 1.52(1) . . yes
C(1) H(1) 0.96 . . no
C(1) H(2) 0.94 . . no
C(1) H(3) 0.96 . . no
C(2) C(3) 1.55(1) . . yes
C(2) C(4) 1.53(1) . . yes
C(2) C(5) 1.54(1) . . yes
C(3) H(4) 0.96 . . no
C(3) H(5) 0.96 . . no
C(4) H(6) 0.95 . . no
C(4) H(7) 0.96 . . no
C(5) H(8) 0.94 . . no
C(5) H(9) 0.96 . . no
C(6) H(10) 0.96 . . no
C(6) H(11) 0.96 . . no
C(6) H(12) 0.95 . . no
C(7) H(13) 0.95 . . no
C(7) H(14) 0.96 . . no
C(7) H(15) 0.96 . . no
C(8) H(16) 0.96 . . no
C(8) H(17) 0.97 . . no
C(8) H(18) 0.94 . . no

loop_
_geom_contact_atom_site_label_1
_geom_contact_atom_site_label_2
_geom_contact_distance
_geom_contact_site_symmetry_1
_geom_contact_site_symmetry_2
_geom_contact_publ_flag
Ag(1) O(2) 2.80(1) . 2_455 no
Ag(1) O(1) 2.99(1) . . no
Ag(1) F(3) 3.405(8) . 2_455 no
Se(1) O(2) 3.479(9) . 2_455 no
Se(2) O(1) 3.460(9) . 4 no
F(1) F(3) 3.119(9) . 3 no
F(1) C(3) 3.47(1) . 4_454 no
F(2) C(5) 3.45(1) . 4_554 no
F(2) F(3) 3.50(1) . 3 no
F(3) F(3) 3.15(1) . 3 no
F(3) C(6) 3.39(1) . 2_545 no
F(3) C(9) 3.49(1) . 3 no
O(1) C(3) 3.43(1) . . no
O(1) C(1) 3.54(1) . . no
O(2) C(7) 3.18(2) . 3_556 no
O(2) C(6) 3.41(1) . 2_445 no
O(3) C(8) 3.50(2) . 4_554 no
C(7) C(7) 3.26(2) . 3_656 no
